data_1553770
loop_
_publ_author_name
'Li, Jianxiao'
'An, Yanni'
'Li, Jiawei'
'Yang, Shaorong'
'Wu, Wanqing'
'Jiang, Huanfeng'

_publ_section_title
;
 Palladium-catalyzed C--S bond activation and functionalization of
 3-sulfenylindoles and related electron-rich heteroarenes
;
_journal_issue 8
_journal_name_full 'Organic Chemistry Frontiers'
_journal_page_first 1590
_journal_paper_doi 10.1039/C7QO00215G
_journal_volume 4
_journal_year 2017
_chemical_formula_moiety 'C20 H12 Cl3 N'
_chemical_formula_sum 'C20 H12 Cl3 N O0'
_chemical_formula_weight 372.66
_space_group_crystal_system monoclinic
_space_group_IT_number 14
_space_group_name_Hall '-P 2yn'
_space_group_name_H-M_alt 'P 1 21/n 1'
_atom_sites_solution_hydrogens geom
_atom_sites_solution_primary iterative
_atom_sites_solution_secondary difmap
_audit_creation_date 2016-10-18
_audit_creation_method
;
Olex2 1.2
(compiled 2014.09.19 svn.r3010 for OlexSys, GUI svn.r4874)
;
_audit_update_record
;
2016-12-27 deposited with the CCDC.
2017-05-10 downloaded from the CCDC.
;
_cell_angle_alpha 90.00
_cell_angle_beta 94.7142(11)
_cell_angle_gamma 90.00
_cell_formula_units_Z 4
_cell_length_a 11.93574(15)
_cell_length_b 7.18231(8)
_cell_length_c 19.3705(2)
_cell_measurement_reflns_used 4373
_cell_measurement_temperature 150.00(10)
_cell_measurement_theta_max 74.0500
_cell_measurement_theta_min 3.7160
_cell_volume 1654.94(3)
_computing_cell_refinement 'CrysAlisPro 1.171.38.43 (Rigaku OD, 2015)'
_computing_data_collection 'CrysAlisPro 1.171.38.43 (Rigaku OD, 2015)'
_computing_data_reduction 'CrysAlisPro 1.171.38.43 (Rigaku OD, 2015)'
_computing_molecular_graphics 'Olex2 (Dolomanov et al., 2009)'
_computing_publication_material 'Olex2 (Dolomanov et al., 2009)'
_computing_structure_refinement 'XL (Sheldrick, 2008)'
_computing_structure_solution 'olex2.solve (Bourhis et al., 2013)'
_diffrn_ambient_environment N~2~
_diffrn_ambient_temperature 150.00(10)
_diffrn_detector 'CCD plate'
_diffrn_detector_area_resol_mean 5.2913
_diffrn_detector_type AtlasS2
_diffrn_measured_fraction_theta_full 0.971
_diffrn_measured_fraction_theta_max 0.971
_diffrn_measurement_details
;
List of Runs (angles in degrees, time in seconds):

  # Type    Start    End  Width  t~exp~   \w     \q     \k     \f   Frames
#--------------------------------------------------------------------------
  1  \w    -64.00  21.00   1.00    1.00    --  -41.89  37.00 -60.00   85
  2  \w    -70.00  27.00   1.00    1.00    --  -41.89  57.00  30.00   97
  3  \w     51.00  92.00   1.00    1.00    --   41.89-125.00-180.00   41
  4  \w     36.00 134.00   1.00    1.00    --  107.79 -61.00-150.00   98
  5  \w     88.00 114.00   1.00    1.00    --  107.79  45.00   0.00   26
  6  \w    136.00 177.00   1.00    1.00    --  107.79  45.00   0.00   41
  7  \w    110.00 177.00   1.00    1.00    --  107.79 125.00-120.00   67
  8  \w    103.00 150.00   1.00    1.00    --  107.79 125.00-150.00   47
  9  \w     89.00 121.00   1.00    1.00    --  107.79  30.00  30.00   32
 10  \w     58.00  83.00   1.00    1.00    --  107.79 -98.00 -14.00   25
 11  \w     26.00  91.00   1.00    1.00    --  107.79 -94.00-180.00   65
;
_diffrn_measurement_device 'four-circle diffractometer'
_diffrn_measurement_device_type 'SuperNova, Dual, Cu at zero, AtlasS2'
_diffrn_measurement_method '\w scans'
_diffrn_orient_matrix_type 'CrysAlisPro convention (1999,Acta A55,543-557)'
_diffrn_orient_matrix_UB_11 -0.0793921000
_diffrn_orient_matrix_UB_12 -0.0026549000
_diffrn_orient_matrix_UB_13 0.0587945000
_diffrn_orient_matrix_UB_21 0.0878711000
_diffrn_orient_matrix_UB_22 0.1078227000
_diffrn_orient_matrix_UB_23 0.0469837000
_diffrn_orient_matrix_UB_31 -0.0523164000
_diffrn_orient_matrix_UB_32 0.1855238000
_diffrn_orient_matrix_UB_33 -0.0264937000
_diffrn_radiation_monochromator mirror
_diffrn_radiation_probe x-ray
_diffrn_radiation_type CuK\a
_diffrn_radiation_wavelength 1.54184
_diffrn_reflns_av_R_equivalents 0.0223
_diffrn_reflns_av_unetI/netI 0.0273
_diffrn_reflns_limit_h_max 14
_diffrn_reflns_limit_h_min -14
_diffrn_reflns_limit_k_max 8
_diffrn_reflns_limit_k_min -4
_diffrn_reflns_limit_l_max 19
_diffrn_reflns_limit_l_min -24
_diffrn_reflns_number 5976
_diffrn_reflns_theta_full 74.00
_diffrn_reflns_theta_max 74.00
_diffrn_reflns_theta_min 4.20
_diffrn_source 'micro-focus sealed X-ray tube'
_diffrn_source_type 'SuperNova (Cu) X-ray Source'
_exptl_absorpt_coefficient_mu 5.003
_exptl_absorpt_correction_T_max 1.00000
_exptl_absorpt_correction_T_min 0.54767
_exptl_absorpt_correction_type multi-scan
_exptl_absorpt_process_details
;
CrysAlisPro 1.171.38.43 (Rigaku Oxford Diffraction, 2015)
Empirical absorption correction using spherical harmonics,
 implemented in SCALE3 ABSPACK scaling algorithm.
;
_exptl_crystal_colour colourless
_exptl_crystal_colour_primary colourless
_exptl_crystal_density_diffrn 1.496
_exptl_crystal_density_method 'not measured'
_exptl_crystal_description block
_exptl_crystal_F_000 760
_exptl_crystal_size_max 0.38
_exptl_crystal_size_mid 0.32
_exptl_crystal_size_min 0.22
_refine_diff_density_max 0.513
_refine_diff_density_min -0.443
_refine_diff_density_rms 0.072
_refine_ls_extinction_method none
_refine_ls_goodness_of_fit_ref 1.057
_refine_ls_hydrogen_treatment constr
_refine_ls_matrix_type full
_refine_ls_number_parameters 217
_refine_ls_number_reflns 3260
_refine_ls_number_restraints 0
_refine_ls_restrained_S_all 1.057
_refine_ls_R_factor_all 0.0414
_refine_ls_R_factor_gt 0.0398
_refine_ls_shift/su_max 0.001
_refine_ls_shift/su_mean 0.000
_refine_ls_structure_factor_coef Fsqd
_refine_ls_weighting_details 'calc w=1/[\s^2^(Fo^2^)+(0.0696P)^2^+0.5226P] where P=(Fo^2^+2Fc^2^)/3'
_refine_ls_weighting_scheme calc
_refine_ls_wR_factor_gt 0.1081
_refine_ls_wR_factor_ref 0.1101
_reflns_number_gt 3084
_reflns_number_total 3260
_reflns_threshold_expression >2sigma(I)
_cod_data_source_file c7qo00215g2.cif
_cod_data_source_block 1609263
_cod_database_code 1553770
_chemical_oxdiff_formula 'C20 H20 N4 O4'
_chemical_oxdiff_usercomment CL-55
_reflns_odcompleteness_completeness 99.94
_reflns_odcompleteness_iscentric 1
_reflns_odcompleteness_theta 66.97
_olex2_refinement_description
;
1. Fixed Uiso
 At 1.2 times of:
  All C(H) groups, All N(H) groups
2.a Aromatic/amide H refined with riding coordinates:
 N4(H4), C6(H6), C8(H8), C9(H9), C10(H10), C11(H11), C12(H12), C13(H13),
 C16(H16), C18(H18), C20(H20), C22(H22)
;
_olex2_submission_special_instructions 'No special instructions were received'
_oxdiff_exptl_absorpt_empirical_details
;
Empirical correction (ABSPACK) includes:
- Absorption correction using spherical harmonics
- Frame scaling
;
_oxdiff_exptl_absorpt_empirical_full_max 1.648
_oxdiff_exptl_absorpt_empirical_full_min 0.662

loop_
_space_group_symop_id
_space_group_symop_operation_xyz
1 'x, y, z'
2 '-x+1/2, y+1/2, -z+1/2'
3 '-x, -y, -z'
4 'x-1/2, -y-1/2, z-1/2'

loop_
_atom_site_label
_atom_site_type_symbol
_atom_site_fract_x
_atom_site_fract_y
_atom_site_fract_z
_atom_site_U_iso_or_equiv
_atom_site_adp_type
_atom_site_occupancy
_atom_site_calc_flag
_atom_site_refinement_flags_posn
Cl1 Cl 0.47951(4) 0.22834(7) 0.37319(2) 0.02835(15) Uani 1 d .
Cl2 Cl 0.67054(4) 0.32154(7) 0.93346(2) 0.03136(15) Uani 1 d .
Cl3 Cl 0.90055(4) 0.33472(8) 0.49085(3) 0.04117(17) Uani 1 d .
N4 N 0.42530(12) 0.2448(2) 0.52979(7) 0.0182(3) Uani 1 d .
H4 H 0.3668 0.2250 0.5018 0.022 Uiso 1 calc R
C5 C 0.60485(15) 0.2935(2) 0.57123(9) 0.0187(3) Uani 1 d .
C6 C 0.23009(14) 0.1391(2) 0.60505(9) 0.0196(3) Uani 1 d .
H6 H 0.2394 0.0680 0.5658 0.024 Uiso 1 calc R
C7 C 0.57532(14) 0.2891(2) 0.70285(9) 0.0176(3) Uani 1 d .
C8 C 0.65590(14) 0.4173(2) 0.72948(9) 0.0222(4) Uani 1 d .
H8 H 0.6881 0.4990 0.6996 0.027 Uiso 1 calc R
C9 C 0.53214(14) 0.1627(2) 0.74914(9) 0.0197(4) Uani 1 d .
H9 H 0.4821 0.0714 0.7319 0.024 Uiso 1 calc R
C10 C 0.68847(14) 0.4244(3) 0.79991(9) 0.0234(4) Uani 1 d .
H10 H 0.7427 0.5091 0.8171 0.028 Uiso 1 calc R
C11 C 0.56196(14) 0.1701(2) 0.81961(9) 0.0211(4) Uani 1 d .
H11 H 0.5310 0.0875 0.8498 0.025 Uiso 1 calc R
C12 C 0.12797(15) 0.1347(3) 0.63472(10) 0.0246(4) Uani 1 d .
H12 H 0.0693 0.0623 0.6149 0.029 Uiso 1 calc R
C13 C 0.30259(15) 0.3547(2) 0.69261(9) 0.0213(4) Uani 1 d .
H13 H 0.3603 0.4300 0.7119 0.026 Uiso 1 calc R
C14 C 0.53521(14) 0.2846(2) 0.62883(9) 0.0177(3) Uani 1 d .
C15 C 0.53170(15) 0.2681(2) 0.51084(9) 0.0189(3) Uani 1 d .
C16 C 0.68558(16) 0.2926(2) 0.43956(10) 0.0249(4) Uani 1 d .
H16 H 0.7139 0.2953 0.3963 0.030 Uiso 1 calc R
C17 C 0.42599(14) 0.2580(2) 0.60111(9) 0.0172(3) Uani 1 d .
C18 C 0.72010(15) 0.3152(2) 0.56554(10) 0.0236(4) Uani 1 d .
H18 H 0.7700 0.3297 0.6046 0.028 Uiso 1 calc R
C19 C 0.31907(14) 0.2493(2) 0.63338(9) 0.0174(3) Uani 1 d .
C20 C 0.11351(15) 0.2378(3) 0.69362(10) 0.0269(4) Uani 1 d .
H20 H 0.0455 0.2337 0.7139 0.032 Uiso 1 calc R
C21 C 0.57208(16) 0.2671(2) 0.44532(9) 0.0202(4) Uani 1 d .
C22 C 0.20160(16) 0.3480(3) 0.72251(10) 0.0256(4) Uani 1 d .
H22 H 0.1922 0.4174 0.7622 0.031 Uiso 1 calc R
C23 C 0.75740(16) 0.3145(3) 0.49995(10) 0.0258(4) Uani 1 d .
C24 C 0.63911(15) 0.3038(3) 0.84422(9) 0.0214(4) Uani 1 d .

loop_
_atom_site_aniso_label
_atom_site_aniso_U_11
_atom_site_aniso_U_22
_atom_site_aniso_U_33
_atom_site_aniso_U_23
_atom_site_aniso_U_13
_atom_site_aniso_U_12
Cl1 0.0399(3) 0.0269(2) 0.0184(2) -0.00233(16) 0.00396(18) 0.00262(18)
Cl2 0.0274(2) 0.0465(3) 0.0193(2) -0.00398(19) -0.00306(17) -0.00152(19)
Cl3 0.0242(3) 0.0522(3) 0.0499(3) 0.0000(2) 0.0198(2) -0.0044(2)
N4 0.0175(7) 0.0206(7) 0.0167(7) -0.0011(5) 0.0028(5) 0.0007(5)
C5 0.0214(8) 0.0143(7) 0.0213(8) 0.0018(6) 0.0070(7) 0.0010(6)
C6 0.0203(8) 0.0197(8) 0.0185(8) 0.0008(6) 0.0004(6) 0.0015(6)
C7 0.0143(8) 0.0184(8) 0.0205(8) -0.0010(6) 0.0029(6) 0.0024(6)
C8 0.0193(8) 0.0223(8) 0.0255(9) 0.0018(7) 0.0037(6) -0.0037(7)
C9 0.0157(8) 0.0201(8) 0.0236(8) -0.0016(7) 0.0028(6) -0.0031(6)
C10 0.0174(8) 0.0240(8) 0.0283(9) -0.0023(7) -0.0017(7) -0.0047(7)
C11 0.0168(8) 0.0242(8) 0.0230(9) 0.0012(7) 0.0047(7) -0.0012(6)
C12 0.0178(8) 0.0268(9) 0.0289(9) 0.0034(7) 0.0005(7) -0.0027(7)
C13 0.0210(8) 0.0213(8) 0.0215(8) -0.0031(7) 0.0015(7) 0.0028(7)
C14 0.0181(8) 0.0158(8) 0.0196(8) -0.0003(6) 0.0048(6) -0.0005(6)
C15 0.0226(8) 0.0146(7) 0.0204(8) 0.0018(6) 0.0073(7) 0.0021(6)
C16 0.0322(10) 0.0188(8) 0.0261(9) 0.0027(7) 0.0169(8) 0.0024(7)
C17 0.0190(8) 0.0156(7) 0.0175(8) -0.0009(6) 0.0039(6) 0.0015(6)
C18 0.0232(9) 0.0216(8) 0.0268(9) 0.0022(7) 0.0072(7) 0.0000(7)
C19 0.0157(8) 0.0181(8) 0.0186(8) 0.0025(6) 0.0024(6) 0.0037(6)
C20 0.0163(8) 0.0337(10) 0.0316(10) 0.0061(8) 0.0078(7) 0.0057(7)
C21 0.0281(9) 0.0146(8) 0.0188(8) 0.0008(6) 0.0076(7) 0.0031(6)
C22 0.0247(9) 0.0291(9) 0.0236(9) -0.0031(7) 0.0049(7) 0.0093(7)
C23 0.0237(9) 0.0223(9) 0.0333(10) 0.0021(7) 0.0137(8) -0.0003(7)
C24 0.0173(8) 0.0276(9) 0.0192(8) -0.0036(7) 0.0006(6) 0.0029(7)

loop_
_atom_type_symbol
_atom_type_description
_atom_type_scat_dispersion_real
_atom_type_scat_dispersion_imag
_atom_type_scat_source
C C 0.0181 0.0091 'International Tables Vol C Tables 4.2.6.8 and 6.1.1.4'
H H 0.0000 0.0000 'International Tables Vol C Tables 4.2.6.8 and 6.1.1.4'
N N 0.0311 0.0180 'International Tables Vol C Tables 4.2.6.8 and 6.1.1.4'
O O 0.0492 0.0322 'International Tables Vol C Tables 4.2.6.8 and 6.1.1.4'
Cl Cl 0.3639 0.7018 'International Tables Vol C Tables 4.2.6.8 and 6.1.1.4'

loop_
_geom_angle_atom_site_label_1
_geom_angle_atom_site_label_2
_geom_angle_atom_site_label_3
_geom_angle
C15 N4 H4 125.3
C15 N4 C17 109.37(14)
C17 N4 H4 125.3
C15 C5 C14 106.13(15)
C18 C5 C14 134.21(17)
C18 C5 C15 119.63(16)
C12 C6 H6 119.5
C12 C6 C19 120.91(16)
C19 C6 H6 119.5
C8 C7 C9 117.88(16)
C8 C7 C14 122.11(15)
C9 C7 C14 120.01(15)
C7 C8 H8 119.5
C10 C8 C7 120.99(16)
C10 C8 H8 119.5
C7 C9 H9 119.1
C11 C9 C7 121.83(16)
C11 C9 H9 119.1
C8 C10 H10 120.4
C24 C10 C8 119.14(16)
C24 C10 H10 120.4
C9 C11 H11 120.8
C9 C11 C24 118.39(16)
C24 C11 H11 120.8
C6 C12 H12 119.9
C20 C12 C6 120.14(17)
C20 C12 H12 119.9
C19 C13 H13 119.7
C22 C13 H13 119.7
C22 C13 C19 120.69(16)
C5 C14 C7 126.01(15)
C17 C14 C5 106.85(15)
C17 C14 C7 126.99(15)
N4 C15 C5 108.63(15)
N4 C15 C21 130.17(17)
C21 C15 C5 121.20(16)
C21 C16 H16 120.5
C21 C16 C23 118.98(17)
C23 C16 H16 120.5
N4 C17 C19 119.21(15)
C14 C17 N4 108.99(15)
C14 C17 C19 131.76(16)
C5 C18 H18 121.1
C23 C18 C5 117.77(18)
C23 C18 H18 121.1
C6 C19 C13 118.25(16)
C6 C19 C17 121.03(15)
C13 C19 C17 120.71(15)
C12 C20 H20 120.2
C12 C20 C22 119.57(17)
C22 C20 H20 120.2
C15 C21 Cl1 119.35(14)
C16 C21 Cl1 121.44(14)
C16 C21 C15 119.19(17)
C13 C22 C20 120.43(17)
C13 C22 H22 119.8
C20 C22 H22 119.8
C16 C23 Cl3 117.63(14)
C18 C23 Cl3 119.15(16)
C18 C23 C16 123.19(17)
C10 C24 Cl2 120.07(14)
C10 C24 C11 121.61(16)
C11 C24 Cl2 118.30(14)

loop_
_geom_bond_atom_site_label_1
_geom_bond_atom_site_label_2
_geom_bond_distance
Cl1 C21 1.7310(19)
Cl2 C24 1.7431(18)
Cl3 C23 1.7381(19)
N4 H4 0.8600
N4 C15 1.361(2)
N4 C17 1.384(2)
C5 C14 1.447(2)
C5 C15 1.413(2)
C5 C18 1.398(2)
C6 H6 0.9300
C6 C12 1.390(2)
C6 C19 1.400(2)
C7 C8 1.399(2)
C7 C9 1.403(2)
C7 C14 1.474(2)
C8 H8 0.9300
C8 C10 1.388(2)
C9 H9 0.9300
C9 C11 1.383(2)
C10 H10 0.9300
C10 C24 1.385(3)
C11 H11 0.9300
C11 C24 1.388(2)
C12 H12 0.9300
C12 C20 1.383(3)
C13 H13 0.9300
C13 C19 1.402(2)
C13 C22 1.380(3)
C14 C17 1.382(2)
C15 C21 1.394(2)
C16 H16 0.9300
C16 C21 1.381(3)
C16 C23 1.401(3)
C17 C19 1.468(2)
C18 H18 0.9300
C18 C23 1.380(3)
C20 H20 0.9300
C20 C22 1.396(3)
C22 H22 0.9300

loop_
_geom_torsion_atom_site_label_1
_geom_torsion_atom_site_label_2
_geom_torsion_atom_site_label_3
_geom_torsion_atom_site_label_4
_geom_torsion
N4 C15 C21 Cl1 -1.0(3)
N4 C15 C21 C16 -179.41(17)
N4 C17 C19 C6 33.5(2)
N4 C17 C19 C13 -144.98(16)
C5 C14 C17 N4 1.68(18)
C5 C14 C17 C19 -175.91(16)
C5 C15 C21 Cl1 178.03(13)
C5 C15 C21 C16 -0.4(2)
C5 C18 C23 Cl3 -178.24(13)
C5 C18 C23 C16 -0.2(3)
C6 C12 C20 C22 0.8(3)
C7 C8 C10 C24 -0.7(3)
C7 C9 C11 C24 -1.8(3)
C7 C14 C17 N4 -174.15(16)
C7 C14 C17 C19 8.3(3)
C8 C7 C9 C11 4.0(3)
C8 C7 C14 C5 45.7(2)
C8 C7 C14 C17 -139.24(18)
C8 C10 C24 Cl2 -175.14(14)
C8 C10 C24 C11 3.1(3)
C9 C7 C8 C10 -2.7(3)
C9 C7 C14 C5 -134.61(18)
C9 C7 C14 C17 40.5(3)
C9 C11 C24 Cl2 176.41(13)
C9 C11 C24 C10 -1.9(3)
C12 C6 C19 C13 0.1(2)
C12 C6 C19 C17 -178.39(16)
C12 C20 C22 C13 0.1(3)
C14 C5 C15 N4 -0.16(18)
C14 C5 C15 C21 -179.35(15)
C14 C5 C18 C23 179.06(18)
C14 C7 C8 C10 176.98(16)
C14 C7 C9 C11 -175.69(16)
C14 C17 C19 C6 -149.10(18)
C14 C17 C19 C13 32.4(3)
C15 N4 C17 C14 -1.83(19)
C15 N4 C17 C19 176.11(14)
C15 C5 C14 C7 174.95(16)
C15 C5 C14 C17 -0.94(18)
C15 C5 C18 C23 1.3(3)
C17 N4 C15 C5 1.21(18)
C17 N4 C15 C21 -179.70(17)
C18 C5 C14 C7 -3.1(3)
C18 C5 C14 C17 -178.95(19)
C18 C5 C15 N4 178.20(15)
C18 C5 C15 C21 -1.0(2)
C19 C6 C12 C20 -0.9(3)
C19 C13 C22 C20 -0.9(3)
C21 C16 C23 Cl3 176.88(14)
C21 C16 C23 C18 -1.2(3)
C22 C13 C19 C6 0.8(2)
C22 C13 C19 C17 179.30(16)
C23 C16 C21 Cl1 -176.94(13)
C23 C16 C21 C15 1.5(3)
